data_7060187
loop_
_publ_author_name
'R\"osch, Andreas'
'Seifert, Fabian'
'Vass, Valentin'
'G\"orls, Helmar'
'Kretschmer, Robert'

_publ_section_title
;
 Synthesis, structure, and catalytic activity of dinuclear aluminium
 bis(amidinate) and bis(guanidinate) complexes
;
_journal_issue 2
_journal_name_full 'New Journal of Chemistry'
_journal_page_first 972
_journal_page_last 981
_journal_paper_doi 10.1039/D0NJ05007E
_journal_volume 45
_journal_year 2021
_chemical_formula_moiety 'C42 H60 Al2 Cl4 N4'
_chemical_formula_sum 'C42 H60 Al2 Cl4 N4'
_chemical_formula_weight 816.70
_space_group_crystal_system monoclinic
_space_group_IT_number 14
_space_group_name_Hall '-P 2ybc'
_space_group_name_H-M_alt 'P 1 21/c 1'
_atom_sites_solution_hydrogens geom
_audit_creation_method SHELXL-2018/3
_audit_update_record
;
2020-10-09 deposited with the CCDC.	2020-11-10 downloaded from the CCDC.
;
_cell_angle_alpha 90
_cell_angle_beta 101.7305(12)
_cell_angle_gamma 90
_cell_formula_units_Z 4
_cell_length_a 17.8904(2)
_cell_length_b 15.60507(14)
_cell_length_c 16.45733(19)
_cell_measurement_reflns_used 33016
_cell_measurement_temperature 123(2)
_cell_measurement_theta_max 73.413
_cell_measurement_theta_min 3.794
_cell_volume 4498.61(9)
_computing_cell_refinement 'CrysAlisPro 1.171.38.43 (Rigaku OD, 2015)'
_computing_data_collection 'CrysAlisPro 1.171.38.43 (Rigaku OD, 2015)'
_computing_data_reduction 'CrysAlisPro 1.171.38.43 (Rigaku OD, 2015)'
_computing_molecular_graphics SHELXTL/PC
_computing_publication_material 'SHELXL-2018/3 (Sheldrick, 2018)'
_computing_structure_refinement 'SHELXL-2018/3 (Sheldrick, 2018)'
_computing_structure_solution 'SHELXS-97 (Sheldrick, 2008)'
_diffrn_ambient_temperature 123(2)
_diffrn_measured_fraction_theta_full 0.997
_diffrn_measured_fraction_theta_max 0.976
_diffrn_measurement_device_type 'Xcalibur, AtlasS2, Gemini ultra'
_diffrn_measurement_method '\w scans'
_diffrn_radiation_type CuK\a
_diffrn_radiation_wavelength 1.54184
_diffrn_reflns_av_R_equivalents 0.0233
_diffrn_reflns_av_unetI/netI 0.0194
_diffrn_reflns_Laue_measured_fraction_full 0.997
_diffrn_reflns_Laue_measured_fraction_max 0.976
_diffrn_reflns_limit_h_max 22
_diffrn_reflns_limit_h_min -19
_diffrn_reflns_limit_k_max 19
_diffrn_reflns_limit_k_min -19
_diffrn_reflns_limit_l_max 20
_diffrn_reflns_limit_l_min -20
_diffrn_reflns_number 33016
_diffrn_reflns_point_group_measured_fraction_full 0.997
_diffrn_reflns_point_group_measured_fraction_max 0.976
_diffrn_reflns_theta_full 67.684
_diffrn_reflns_theta_max 73.413
_diffrn_reflns_theta_min 3.794
_diffrn_source 'micro-focus sealed X-ray tube'
_exptl_absorpt_coefficient_mu 3.015
_exptl_absorpt_correction_T_max 0.768
_exptl_absorpt_correction_T_min 0.525
_exptl_absorpt_correction_type gaussian
_exptl_absorpt_process_details
; 
CrysAlisPro 1.171.38.43 (Rigaku Oxford Diffraction, 2015) 
Numerical absorption correction based on gaussian integration over 
   a multifaceted crystal model 
Empirical absorption correction using spherical harmonics, 
 implemented in SCALE3 ABSPACK scaling algorithm. 
;
_exptl_crystal_colour colourless
_exptl_crystal_density_diffrn 1.206
_exptl_crystal_density_method 'not measured'
_exptl_crystal_description prism
_exptl_crystal_F_000 1736
_exptl_crystal_size_max 0.283
_exptl_crystal_size_mid 0.165
_exptl_crystal_size_min 0.117
_refine_diff_density_max 0.309
_refine_diff_density_min -0.381
_refine_diff_density_rms 0.040
_refine_ls_extinction_method none
_refine_ls_goodness_of_fit_ref 1.038
_refine_ls_hydrogen_treatment constr
_refine_ls_matrix_type full
_refine_ls_number_parameters 483
_refine_ls_number_reflns 8841
_refine_ls_number_restraints 0
_refine_ls_restrained_S_all 1.038
_refine_ls_R_factor_all 0.0344
_refine_ls_R_factor_gt 0.0296
_refine_ls_shift/su_max 0.001
_refine_ls_shift/su_mean 0.000
_refine_ls_structure_factor_coef Fsqd
_refine_ls_weighting_details 'w=1/[\s^2^(Fo^2^)+(0.0395P)^2^+1.6229P] where P=(Fo^2^+2Fc^2^)/3'
_refine_ls_weighting_scheme calc
_refine_ls_wR_factor_gt 0.0771
_refine_ls_wR_factor_ref 0.0801
_reflns_Friedel_coverage 0.000
_reflns_number_gt 7842
_reflns_number_total 8841
_reflns_threshold_expression 'I > 2\s(I)'
_cod_data_source_file d0nj05007e2.cif
_cod_data_source_block FO7096_7d
_cod_depositor_comments 'Adding full bibliography for 7060181--7060191.cif.'
_cod_original_cell_volume 4498.60(9)
_cod_original_sg_symbol_H-M 'P 21/c'
_cod_database_code 7060187
_shelx_shelxl_version_number 2018/3
_shelx_space_group_comment
; 
The symmetry employed for this shelxl refinement is uniquely defined 
by the following loop, which should always be used as a source of 
symmetry information in preference to the above space-group names. 
They are only intended as comments. 
;
_shelx_estimated_absorpt_t_min 0.482
_shelx_estimated_absorpt_t_max 0.720

loop_
_space_group_symop_operation_xyz
'x, y, z'
'-x, y+1/2, -z+1/2'
'-x, -y, -z'
'x, -y-1/2, z-1/2'

loop_
_atom_site_label
_atom_site_type_symbol
_atom_site_fract_x
_atom_site_fract_y
_atom_site_fract_z
_atom_site_U_iso_or_equiv
_atom_site_adp_type
_atom_site_occupancy
_atom_site_site_symmetry_order
_atom_site_calc_flag
_atom_site_refinement_flags_posn
_atom_site_refinement_flags_adp
_atom_site_refinement_flags_occupancy
_atom_site_disorder_assembly
_atom_site_disorder_group
Cl1 Cl 0.09005(3) 0.54246(3) -0.31358(4) 0.05859(15) Uani 1 1 d . . . . .
Cl2 Cl 0.25089(2) 0.66967(2) -0.31345(2) 0.03290(9) Uani 1 1 d . . . . .
Cl3 Cl 0.22377(2) 0.34990(2) 0.06658(2) 0.03282(9) Uani 1 1 d . . . . .
Cl4 Cl 0.40815(2) 0.42828(2) 0.13154(2) 0.03047(9) Uani 1 1 d . . . . .
Al1 Al 0.15317(2) 0.65022(2) -0.26360(3) 0.02408(9) Uani 1 1 d . . . . .
Al2 Al 0.33875(2) 0.33950(2) 0.05417(2) 0.01864(9) Uani 1 1 d . . . . .
N1 N 0.09784(6) 0.74954(7) -0.24763(7) 0.0211(2) Uani 1 1 d . . . . .
N2 N 0.15744(7) 0.66613(7) -0.15029(7) 0.0277(3) Uani 1 1 d . . . . .
N3 N 0.35624(7) 0.32023(7) -0.05235(7) 0.0223(2) Uani 1 1 d . . . . .
N4 N 0.37979(6) 0.22793(6) 0.04809(7) 0.0197(2) Uani 1 1 d . . . . .
C1 C 0.06040(8) 0.81854(8) -0.29747(8) 0.0222(3) Uani 1 1 d . . . . .
C2 C -0.01679(8) 0.80899(10) -0.33615(9) 0.0284(3) Uani 1 1 d . . . . .
C3 C -0.05060(9) 0.87393(12) -0.38982(10) 0.0374(4) Uani 1 1 d . . . . .
H3A H -0.102727 0.868943 -0.416547 0.045 Uiso 1 1 calc R U . . .
C4 C -0.00972(10) 0.94496(11) -0.40463(10) 0.0401(4) Uani 1 1 d . . . . .
H4A H -0.033907 0.988575 -0.440952 0.048 Uiso 1 1 calc R U . . .
C5 C 0.06621(10) 0.95309(10) -0.36696(9) 0.0337(3) Uani 1 1 d . . . . .
H5A H 0.093853 1.002242 -0.377995 0.040 Uiso 1 1 calc R U . . .
C6 C 0.10314(8) 0.89019(9) -0.31281(8) 0.0254(3) Uani 1 1 d . . . . .
C7 C -0.06354(8) 0.73165(11) -0.32159(10) 0.0354(3) Uani 1 1 d . . . . .
H7A H -0.033468 0.698568 -0.273910 0.043 Uiso 1 1 calc R U . . .
C8 C -0.07881(11) 0.67284(13) -0.39745(12) 0.0511(5) Uani 1 1 d . . . . .
H8A H -0.030156 0.654829 -0.410612 0.077 Uiso 1 1 calc R U . . .
H8B H -0.108886 0.703720 -0.444883 0.077 Uiso 1 1 calc R U . . .
H8C H -0.107196 0.622253 -0.385473 0.077 Uiso 1 1 calc R U . . .
C9 C -0.13968(11) 0.75729(17) -0.29930(15) 0.0648(6) Uani 1 1 d . . . . .
H9A H -0.130290 0.798799 -0.253674 0.097 Uiso 1 1 calc R U . . .
H9B H -0.164503 0.706310 -0.282180 0.097 Uiso 1 1 calc R U . . .
H9C H -0.172894 0.783141 -0.347820 0.097 Uiso 1 1 calc R U . . .
C10 C 0.18713(9) 0.90191(9) -0.27362(9) 0.0289(3) Uani 1 1 d . . . . .
H10A H 0.203473 0.852384 -0.235596 0.035 Uiso 1 1 calc R U . . .
C11 C 0.23640(9) 0.90240(11) -0.33961(10) 0.0368(4) Uani 1 1 d . . . . .
H11A H 0.229132 0.848534 -0.370836 0.055 Uiso 1 1 calc R U . . .
H11B H 0.290255 0.908410 -0.312606 0.055 Uiso 1 1 calc R U . . .
H11C H 0.221350 0.950573 -0.377622 0.055 Uiso 1 1 calc R U . . .
C12 C 0.20089(11) 0.98441(11) -0.22225(11) 0.0456(4) Uani 1 1 d . . . . .
H12A H 0.169119 0.984068 -0.180256 0.068 Uiso 1 1 calc R U . . .
H12B H 0.187525 1.034034 -0.258816 0.068 Uiso 1 1 calc R U . . .
H12C H 0.254815 0.987896 -0.194829 0.068 Uiso 1 1 calc R U . . .
C13 C 0.11164(8) 0.73531(8) -0.16529(8) 0.0218(3) Uani 1 1 d . . . . .
C14 C 0.08129(9) 0.78461(9) -0.09890(9) 0.0291(3) Uani 1 1 d . . . . .
C15 C 0.02980(11) 0.86047(10) -0.13315(10) 0.0396(4) Uani 1 1 d . . . . .
H15A H -0.014544 0.839503 -0.173335 0.059 Uiso 1 1 calc R U . . .
H15B H 0.058562 0.900906 -0.160528 0.059 Uiso 1 1 calc R U . . .
H15C H 0.012499 0.889421 -0.087440 0.059 Uiso 1 1 calc R U . . .
C16 C 0.14951(12) 0.82114(12) -0.03607(11) 0.0483(5) Uani 1 1 d . . . . .
H16A H 0.179776 0.858260 -0.065010 0.073 Uiso 1 1 calc R U . . .
H16B H 0.181439 0.773932 -0.009334 0.073 Uiso 1 1 calc R U . . .
H16C H 0.130737 0.854477 0.006118 0.073 Uiso 1 1 calc R U . . .
C17 C 0.03346(12) 0.72318(11) -0.05722(12) 0.0469(4) Uani 1 1 d . . . . .
H17A H -0.007759 0.698850 -0.099330 0.070 Uiso 1 1 calc R U . . .
H17B H 0.011565 0.754608 -0.016081 0.070 Uiso 1 1 calc R U . . .
H17C H 0.066080 0.676882 -0.029669 0.070 Uiso 1 1 calc R U . . .
C18 C 0.18140(9) 0.61559(10) -0.07460(10) 0.0355(4) Uani 1 1 d . . . . .
H18A H 0.144333 0.568866 -0.072831 0.043 Uiso 1 1 calc R U . . .
H18B H 0.183186 0.652445 -0.025278 0.043 Uiso 1 1 calc R U . . .
C19 C 0.25956(9) 0.57831(9) -0.07371(9) 0.0283(3) Uani 1 1 d . . . . .
C20 C 0.32497(10) 0.62543(9) -0.04183(10) 0.0349(3) Uani 1 1 d . . . . .
H20A H 0.320459 0.680636 -0.018966 0.042 Uiso 1 1 calc R U . . .
C21 C 0.39636(9) 0.59262(9) -0.04316(10) 0.0359(4) Uani 1 1 d . . . . .
H21A H 0.440641 0.625710 -0.022119 0.043 Uiso 1 1 calc R U . . .
C22 C 0.40368(8) 0.51143(9) -0.07514(9) 0.0293(3) Uani 1 1 d . . . . .
H22A H 0.452938 0.489374 -0.076358 0.035 Uiso 1 1 calc R U . . .
C23 C 0.33921(8) 0.46226(8) -0.10539(8) 0.0234(3) Uani 1 1 d . . . . .
C24 C 0.26743(8) 0.49661(9) -0.10514(8) 0.0249(3) Uani 1 1 d . . . . .
H24A H 0.223097 0.463829 -0.126738 0.030 Uiso 1 1 calc R U . . .
C25 C 0.34777(8) 0.36988(8) -0.12937(8) 0.0250(3) Uani 1 1 d . . . . .
H25A H 0.302150 0.350763 -0.169994 0.030 Uiso 1 1 calc R U . . .
H25B H 0.393271 0.362796 -0.154351 0.030 Uiso 1 1 calc R U . . .
C26 C 0.38264(7) 0.24056(8) -0.03231(8) 0.0200(3) Uani 1 1 d . . . . .
C27 C 0.41111(9) 0.17919(8) -0.09147(8) 0.0261(3) Uani 1 1 d . . . . .
C28 C 0.42247(11) 0.08699(9) -0.05856(10) 0.0370(4) Uani 1 1 d . . . . .
H28A H 0.462026 0.086211 -0.007722 0.055 Uiso 1 1 calc R U . . .
H28B H 0.438196 0.050421 -0.100515 0.055 Uiso 1 1 calc R U . . .
H28C H 0.374420 0.065506 -0.046467 0.055 Uiso 1 1 calc R U . . .
C29 C 0.35252(11) 0.17520(10) -0.17410(10) 0.0397(4) Uani 1 1 d . . . . .
H29A H 0.351130 0.230500 -0.202591 0.060 Uiso 1 1 calc R U . . .
H29B H 0.301879 0.162435 -0.163054 0.060 Uiso 1 1 calc R U . . .
H29C H 0.367261 0.130134 -0.209224 0.060 Uiso 1 1 calc R U . . .
C30 C 0.48814(10) 0.21233(10) -0.10558(11) 0.0369(4) Uani 1 1 d . . . . .
H30A H 0.524446 0.215288 -0.052340 0.055 Uiso 1 1 calc R U . . .
H30B H 0.481428 0.269582 -0.130469 0.055 Uiso 1 1 calc R U . . .
H30C H 0.507769 0.173300 -0.142950 0.055 Uiso 1 1 calc R U . . .
C31 C 0.40130(8) 0.15550(8) 0.10146(8) 0.0203(3) Uani 1 1 d . . . . .
C32 C 0.47737(8) 0.14604(8) 0.14444(8) 0.0228(3) Uani 1 1 d . . . . .
C33 C 0.49449(8) 0.07854(9) 0.20073(9) 0.0268(3) Uani 1 1 d . . . . .
H33A H 0.545470 0.071405 0.230503 0.032 Uiso 1 1 calc R U . . .
C34 C 0.43882(9) 0.02173(9) 0.21413(9) 0.0281(3) Uani 1 1 d . . . . .
H34A H 0.451700 -0.024126 0.252389 0.034 Uiso 1 1 calc R U . . .
C35 C 0.36456(9) 0.03203(8) 0.17166(9) 0.0273(3) Uani 1 1 d . . . . .
H35A H 0.326584 -0.007122 0.181153 0.033 Uiso 1 1 calc R U . . .
C36 C 0.34398(8) 0.09876(8) 0.11502(8) 0.0227(3) Uani 1 1 d . . . . .
C37 C 0.54049(8) 0.20693(9) 0.13248(9) 0.0262(3) Uani 1 1 d . . . . .
H37A H 0.520185 0.243312 0.082884 0.031 Uiso 1 1 calc R U . . .
C38 C 0.61083(10) 0.15966(11) 0.11601(12) 0.0408(4) Uani 1 1 d . . . . .
H38A H 0.596002 0.122726 0.067232 0.061 Uiso 1 1 calc R U . . .
H38B H 0.632736 0.124547 0.164368 0.061 Uiso 1 1 calc R U . . .
H38C H 0.648812 0.201425 0.105880 0.061 Uiso 1 1 calc R U . . .
C39 C 0.56228(9) 0.26637(10) 0.20742(10) 0.0363(4) Uani 1 1 d . . . . .
H39A H 0.516888 0.297350 0.216049 0.054 Uiso 1 1 calc R U . . .
H39B H 0.600790 0.307485 0.197331 0.054 Uiso 1 1 calc R U . . .
H39C H 0.583133 0.232361 0.256899 0.054 Uiso 1 1 calc R U . . .
C40 C 0.26099(8) 0.10809(9) 0.07130(9) 0.0272(3) Uani 1 1 d . . . . .
H40A H 0.257725 0.154665 0.028991 0.033 Uiso 1 1 calc R U . . .
C41 C 0.21258(9) 0.13441(11) 0.13390(10) 0.0370(4) Uani 1 1 d . . . . .
H41A H 0.233176 0.187269 0.161975 0.056 Uiso 1 1 calc R U . . .
H41B H 0.213791 0.088729 0.175005 0.056 Uiso 1 1 calc R U . . .
H41C H 0.159790 0.144089 0.104789 0.056 Uiso 1 1 calc R U . . .
C42 C 0.22991(10) 0.02558(10) 0.02657(10) 0.0393(4) Uani 1 1 d . . . . .
H42A H 0.261214 0.009838 -0.013553 0.059 Uiso 1 1 calc R U . . .
H42B H 0.177046 0.034704 -0.002584 0.059 Uiso 1 1 calc R U . . .
H42C H 0.231562 -0.020644 0.067212 0.059 Uiso 1 1 calc R U . . .

loop_
_atom_site_aniso_label
_atom_site_aniso_U_11
_atom_site_aniso_U_22
_atom_site_aniso_U_33
_atom_site_aniso_U_23
_atom_site_aniso_U_13
_atom_site_aniso_U_12
Cl1 0.0431(2) 0.0343(2) 0.1007(4) -0.0349(2) 0.0199(2) -0.01067(17)
Cl2 0.02774(17) 0.03324(18) 0.0394(2) -0.00543(14) 0.01071(14) 0.00375(13)
Cl3 0.02409(17) 0.03197(17) 0.0432(2) -0.00576(14) 0.00881(14) -0.00007(13)
Cl4 0.03371(18) 0.02664(16) 0.02963(17) -0.00746(13) 0.00308(14) -0.00847(13)
Al1 0.0250(2) 0.01919(18) 0.0280(2) -0.00509(15) 0.00511(16) 0.00308(15)
Al2 0.02193(19) 0.01540(17) 0.01841(18) -0.00128(13) 0.00368(14) -0.00081(14)
N1 0.0229(5) 0.0191(5) 0.0202(5) -0.0016(4) 0.0018(4) 0.0029(4)
N2 0.0348(7) 0.0228(5) 0.0261(6) 0.0052(5) 0.0075(5) 0.0101(5)
N3 0.0320(6) 0.0164(5) 0.0183(5) 0.0024(4) 0.0049(4) 0.0024(4)
N4 0.0261(6) 0.0153(5) 0.0184(5) 0.0011(4) 0.0058(4) -0.0001(4)
C1 0.0249(7) 0.0238(6) 0.0175(6) -0.0004(5) 0.0034(5) 0.0071(5)
C2 0.0235(7) 0.0397(8) 0.0223(7) -0.0004(6) 0.0050(5) 0.0066(6)
C3 0.0248(7) 0.0574(10) 0.0286(8) 0.0072(7) 0.0019(6) 0.0138(7)
C4 0.0425(9) 0.0452(9) 0.0328(8) 0.0143(7) 0.0077(7) 0.0214(7)
C5 0.0426(9) 0.0288(7) 0.0299(8) 0.0065(6) 0.0077(7) 0.0091(6)
C6 0.0313(7) 0.0229(6) 0.0212(6) -0.0010(5) 0.0038(5) 0.0049(5)
C7 0.0226(7) 0.0535(10) 0.0299(8) 0.0036(7) 0.0044(6) -0.0032(7)
C8 0.0494(11) 0.0627(12) 0.0388(9) -0.0023(8) 0.0034(8) -0.0248(9)
C9 0.0334(10) 0.0938(17) 0.0730(15) 0.0057(13) 0.0246(10) -0.0028(10)
C10 0.0339(8) 0.0233(7) 0.0272(7) -0.0002(5) 0.0004(6) -0.0021(6)
C11 0.0336(8) 0.0383(8) 0.0376(8) 0.0036(7) 0.0048(7) -0.0039(7)
C12 0.0564(11) 0.0326(8) 0.0436(10) -0.0111(7) 0.0005(8) -0.0081(8)
C13 0.0243(6) 0.0173(6) 0.0238(6) -0.0002(5) 0.0044(5) 0.0012(5)
C14 0.0418(8) 0.0246(7) 0.0216(7) 0.0005(5) 0.0085(6) 0.0092(6)
C15 0.0589(11) 0.0334(8) 0.0293(8) 0.0013(6) 0.0160(7) 0.0236(7)
C16 0.0679(13) 0.0429(9) 0.0287(8) -0.0100(7) -0.0033(8) 0.0082(9)
C17 0.0597(11) 0.0415(9) 0.0494(10) 0.0089(8) 0.0344(9) 0.0145(8)
C18 0.0429(9) 0.0305(7) 0.0360(8) 0.0148(6) 0.0145(7) 0.0147(7)
C19 0.0367(8) 0.0229(6) 0.0258(7) 0.0118(5) 0.0075(6) 0.0073(6)
C20 0.0504(10) 0.0164(6) 0.0375(8) 0.0056(6) 0.0077(7) 0.0008(6)
C21 0.0378(9) 0.0240(7) 0.0430(9) 0.0073(6) 0.0014(7) -0.0077(6)
C22 0.0272(7) 0.0250(7) 0.0346(8) 0.0106(6) 0.0039(6) 0.0002(6)
C23 0.0300(7) 0.0201(6) 0.0193(6) 0.0080(5) 0.0034(5) 0.0025(5)
C24 0.0279(7) 0.0234(6) 0.0223(6) 0.0087(5) 0.0023(5) 0.0009(5)
C25 0.0336(7) 0.0225(6) 0.0184(6) 0.0048(5) 0.0036(5) 0.0031(5)
C26 0.0224(6) 0.0168(6) 0.0206(6) 0.0000(5) 0.0043(5) -0.0021(5)
C27 0.0384(8) 0.0195(6) 0.0222(7) -0.0009(5) 0.0108(6) 0.0038(5)
C28 0.0633(11) 0.0203(7) 0.0317(8) -0.0019(6) 0.0197(7) 0.0088(7)
C29 0.0586(11) 0.0322(8) 0.0262(7) -0.0097(6) 0.0036(7) 0.0057(7)
C30 0.0432(9) 0.0342(8) 0.0391(9) 0.0007(7) 0.0218(7) 0.0067(7)
C31 0.0297(7) 0.0148(5) 0.0172(6) 0.0008(5) 0.0065(5) 0.0004(5)
C32 0.0293(7) 0.0192(6) 0.0209(6) 0.0011(5) 0.0072(5) 0.0011(5)
C33 0.0308(7) 0.0243(6) 0.0248(7) 0.0040(5) 0.0044(6) 0.0038(5)
C34 0.0404(8) 0.0200(6) 0.0244(7) 0.0074(5) 0.0075(6) 0.0031(6)
C35 0.0374(8) 0.0200(6) 0.0251(7) 0.0039(5) 0.0079(6) -0.0051(6)
C36 0.0302(7) 0.0188(6) 0.0196(6) 0.0000(5) 0.0062(5) -0.0024(5)
C37 0.0259(7) 0.0252(7) 0.0268(7) 0.0045(5) 0.0039(5) -0.0002(5)
C38 0.0339(8) 0.0392(9) 0.0531(10) 0.0137(8) 0.0182(8) 0.0054(7)
C39 0.0373(8) 0.0374(8) 0.0310(8) 0.0008(6) -0.0005(6) -0.0089(7)
C40 0.0302(7) 0.0235(6) 0.0267(7) 0.0045(5) 0.0032(6) -0.0065(5)
C41 0.0300(8) 0.0421(9) 0.0396(9) 0.0046(7) 0.0085(7) -0.0056(7)
C42 0.0484(10) 0.0310(8) 0.0329(8) 0.0026(6) -0.0051(7) -0.0126(7)

loop_
_atom_type_symbol
_atom_type_description
_atom_type_scat_dispersion_real
_atom_type_scat_dispersion_imag
_atom_type_scat_source
C C 0.0181 0.0091 'International Tables Vol C Tables 4.2.6.8 and 6.1.1.4'
H H 0.0000 0.0000 'International Tables Vol C Tables 4.2.6.8 and 6.1.1.4'
Al Al 0.2130 0.2455 'International Tables Vol C Tables 4.2.6.8 and 6.1.1.4'
Cl Cl 0.3639 0.7018 'International Tables Vol C Tables 4.2.6.8 and 6.1.1.4'
N N 0.0311 0.0180 'International Tables Vol C Tables 4.2.6.8 and 6.1.1.4'

loop_
_geom_angle_atom_site_label_1
_geom_angle_atom_site_label_2
_geom_angle_atom_site_label_3
_geom_angle
_geom_angle_site_symmetry_1
_geom_angle_site_symmetry_3
_geom_angle_publ_flag
N2 Al1 N1 70.59(5) . . ?
N2 Al1 Cl1 114.05(5) . . ?
N1 Al1 Cl1 117.22(4) . . ?
N2 Al1 Cl2 120.20(5) . . ?
N1 Al1 Cl2 115.99(4) . . ?
Cl1 Al1 Cl2 112.79(2) . . ?
N3 Al2 N4 70.28(5) . . ?
N3 Al2 Cl4 118.86(4) . . ?
N4 Al2 Cl4 116.60(4) . . ?
C13 N1 C1 131.95(11) . . ?
C13 N1 Al1 90.61(8) . . ?
C1 N1 Al1 137.27(9) . . ?
C13 N2 C18 130.54(12) . . ?
C18 N2 Al1 136.39(10) . . ?
C26 N3 C25 131.96(11) . . ?
C25 N3 Al2 135.95(9) . . ?
C26 N4 C31 131.04(11) . . ?
C31 N4 Al2 138.40(9) . . ?
C2 C1 C6 121.53(12) . . ?
C2 C1 N1 118.74(12) . . ?
C6 C1 N1 119.45(12) . . ?
C3 C2 C1 117.90(14) . . ?
C3 C2 C7 119.70(13) . . ?
C1 C2 C7 122.40(13) . . ?
C4 C3 C2 121.21(14) . . ?
C4 C3 H3A 119.4 . . ?
C2 C3 H3A 119.4 . . ?
C3 C4 C5 120.29(14) . . ?
C3 C4 H4A 119.9 . . ?
C5 C4 H4A 119.9 . . ?
C4 C5 C6 121.10(15) . . ?
C4 C5 H5A 119.5 . . ?
C6 C5 H5A 119.5 . . ?
C5 C6 C1 117.96(13) . . ?
C5 C6 C10 118.95(13) . . ?
C1 C6 C10 123.10(12) . . ?
C2 C7 C8 111.22(13) . . ?
C2 C7 C9 112.06(16) . . ?
C8 C7 C9 109.38(15) . . ?
C2 C7 H7A 108.0 . . ?
C8 C7 H7A 108.0 . . ?
C9 C7 H7A 108.0 . . ?
C7 C8 H8A 109.5 . . ?
C7 C8 H8B 109.5 . . ?
H8A C8 H8B 109.5 . . ?
C7 C8 H8C 109.5 . . ?
H8A C8 H8C 109.5 . . ?
H8B C8 H8C 109.5 . . ?
C7 C9 H9A 109.5 . . ?
C7 C9 H9B 109.5 . . ?
H9A C9 H9B 109.5 . . ?
C7 C9 H9C 109.5 . . ?
H9A C9 H9C 109.5 . . ?
H9B C9 H9C 109.5 . . ?
C6 C10 C11 111.18(12) . . ?
C6 C10 C12 111.66(13) . . ?
C11 C10 C12 109.63(14) . . ?
C6 C10 H10A 108.1 . . ?
C11 C10 H10A 108.1 . . ?
C12 C10 H10A 108.1 . . ?
C10 C11 H11A 109.5 . . ?
C10 C11 H11B 109.5 . . ?
H11A C11 H11B 109.5 . . ?
C10 C11 H11C 109.5 . . ?
H11A C11 H11C 109.5 . . ?
H11B C11 H11C 109.5 . . ?
C10 C12 H12A 109.5 . . ?
C10 C12 H12B 109.5 . . ?
H12A C12 H12B 109.5 . . ?
C10 C12 H12C 109.5 . . ?
H12A C12 H12C 109.5 . . ?
H12B C12 H12C 109.5 . . ?
N1 C13 N2 107.28(11) . . ?
N1 C13 C14 128.29(12) . . ?
N2 C13 C14 124.41(12) . . ?
C13 C14 C15 113.63(12) . . ?
C13 C14 C17 108.49(12) . . ?
C15 C14 C17 107.34(14) . . ?
C13 C14 C16 108.61(13) . . ?
C15 C14 C16 107.20(13) . . ?
C17 C14 C16 111.63(14) . . ?
C14 C15 H15A 109.5 . . ?
C14 C15 H15B 109.5 . . ?
H15A C15 H15B 109.5 . . ?
C14 C15 H15C 109.5 . . ?
H15A C15 H15C 109.5 . . ?
H15B C15 H15C 109.5 . . ?
C14 C16 H16A 109.5 . . ?
C14 C16 H16B 109.5 . . ?
H16A C16 H16B 109.5 . . ?
C14 C16 H16C 109.5 . . ?
H16A C16 H16C 109.5 . . ?
H16B C16 H16C 109.5 . . ?
C14 C17 H17A 109.5 . . ?
C14 C17 H17B 109.5 . . ?
H17A C17 H17B 109.5 . . ?
C14 C17 H17C 109.5 . . ?
H17A C17 H17C 109.5 . . ?
H17B C17 H17C 109.5 . . ?
N2 C18 C19 109.03(12) . . ?
N2 C18 H18A 109.9 . . ?
C19 C18 H18A 109.9 . . ?
N2 C18 H18B 109.9 . . ?
C19 C18 H18B 109.9 . . ?
H18A C18 H18B 108.3 . . ?
C20 C19 C24 118.86(14) . . ?
C20 C19 C18 120.37(14) . . ?
C24 C19 C18 120.76(14) . . ?
C21 C20 C19 120.53(14) . . ?
C21 C20 H20A 119.7 . . ?
C19 C20 H20A 119.7 . . ?
C20 C21 C22 120.23(14) . . ?
C20 C21 H21A 119.9 . . ?
C22 C21 H21A 119.9 . . ?
C21 C22 C23 120.26(14) . . ?
C21 C22 H22A 119.9 . . ?
C23 C22 H22A 119.9 . . ?
C22 C23 C24 119.01(13) . . ?
C22 C23 C25 119.96(13) . . ?
C24 C23 C25 120.71(13) . . ?
C23 C24 C19 121.08(13) . . ?
C23 C24 H24A 119.5 . . ?
C19 C24 H24A 119.5 . . ?
N3 C25 C23 106.05(11) . . ?
N3 C25 H25A 110.5 . . ?
C23 C25 H25A 110.5 . . ?
N3 C25 H25B 110.5 . . ?
C23 C25 H25B 110.5 . . ?
H25A C25 H25B 108.7 . . ?
N3 C26 N4 107.08(11) . . ?
N3 C26 C27 124.70(12) . . ?
N4 C26 C27 128.21(11) . . ?
C26 C27 C30 108.18(11) . . ?
C26 C27 C28 113.61(11) . . ?
C30 C27 C28 108.10(13) . . ?
C26 C27 C29 109.47(12) . . ?
C30 C27 C29 110.57(13) . . ?
C28 C27 C29 106.91(12) . . ?
C27 C28 H28A 109.5 . . ?
C27 C28 H28B 109.5 . . ?
H28A C28 H28B 109.5 . . ?
C27 C28 H28C 109.5 . . ?
H28A C28 H28C 109.5 . . ?
H28B C28 H28C 109.5 . . ?
C27 C29 H29A 109.5 . . ?
C27 C29 H29B 109.5 . . ?
H29A C29 H29B 109.5 . . ?
C27 C29 H29C 109.5 . . ?
H29A C29 H29C 109.5 . . ?
H29B C29 H29C 109.5 . . ?
C27 C30 H30A 109.5 . . ?
C27 C30 H30B 109.5 . . ?
H30A C30 H30B 109.5 . . ?
C27 C30 H30C 109.5 . . ?
H30A C30 H30C 109.5 . . ?
H30B C30 H30C 109.5 . . ?
C36 C31 C32 121.04(12) . . ?
C36 C31 N4 118.64(12) . . ?
C32 C31 N4 120.11(11) . . ?
C33 C32 C31 118.17(12) . . ?
C33 C32 C37 119.32(12) . . ?
C31 C32 C37 122.51(11) . . ?
C34 C33 C32 121.43(13) . . ?
C34 C33 H33A 119.3 . . ?
C32 C33 H33A 119.3 . . ?
C35 C34 C33 119.66(12) . . ?
C35 C34 H34A 120.2 . . ?
C33 C34 H34A 120.2 . . ?
C34 C35 C36 121.44(13) . . ?
C34 C35 H35A 119.3 . . ?
C36 C35 H35A 119.3 . . ?
C35 C36 C31 118.26(13) . . ?
C35 C36 C40 119.16(12) . . ?
C31 C36 C40 122.57(12) . . ?
C32 C37 C39 110.45(12) . . ?
C32 C37 C38 112.42(12) . . ?
C39 C37 C38 110.57(13) . . ?
C32 C37 H37A 107.7 . . ?
C39 C37 H37A 107.7 . . ?
C38 C37 H37A 107.7 . . ?
C37 C38 H38A 109.5 . . ?
C37 C38 H38B 109.5 . . ?
H38A C38 H38B 109.5 . . ?
C37 C38 H38C 109.5 . . ?
H38A C38 H38C 109.5 . . ?
H38B C38 H38C 109.5 . . ?
C37 C39 H39A 109.5 . . ?
C37 C39 H39B 109.5 . . ?
H39A C39 H39B 109.5 . . ?
C37 C39 H39C 109.5 . . ?
H39A C39 H39C 109.5 . . ?
H39B C39 H39C 109.5 . . ?
C36 C40 C42 111.82(12) . . ?
C36 C40 C41 109.82(12) . . ?
C42 C40 C41 110.46(13) . . ?
C36 C40 H40A 108.2 . . ?
C42 C40 H40A 108.2 . . ?
C41 C40 H40A 108.2 . . ?
C40 C41 H41A 109.5 . . ?
C40 C41 H41B 109.5 . . ?
H41A C41 H41B 109.5 . . ?
C40 C41 H41C 109.5 . . ?
H41A C41 H41C 109.5 . . ?
H41B C41 H41C 109.5 . . ?
C40 C42 H42A 109.5 . . ?
C40 C42 H42B 109.5 . . ?
H42A C42 H42B 109.5 . . ?
C40 C42 H42C 109.5 . . ?
H42A C42 H42C 109.5 . . ?
H42B C42 H42C 109.5 . . ?

loop_
_geom_bond_atom_site_label_1
_geom_bond_atom_site_label_2
_geom_bond_distance
_geom_bond_site_symmetry_2
_geom_bond_publ_flag
Cl1 Al1 2.0981(5) . ?
Cl2 Al1 2.0988(6) . ?
Cl3 Al2 2.1143(5) . ?
Cl4 Al2 2.1069(5) . ?
Al1 N2 1.8674(13) . ?
Al1 N1 1.8859(11) . ?
Al2 N3 1.8667(12) . ?
Al2 N4 1.9002(11) . ?
N1 C13 1.3455(17) . ?
N1 C1 1.4345(16) . ?
N2 C13 1.3475(17) . ?
N2 C18 1.4629(18) . ?
N3 C26 1.3469(16) . ?
N3 C25 1.4670(16) . ?
N4 C26 1.3489(17) . ?
N4 C31 1.4351(16) . ?
C1 C2 1.4060(19) . ?
C1 C6 1.406(2) . ?
C2 C3 1.399(2) . ?
C2 C7 1.515(2) . ?
C3 C4 1.377(3) . ?
C3 H3A 0.9500 . ?
C4 C5 1.380(2) . ?
C4 H4A 0.9500 . ?
C5 C6 1.3982(19) . ?
C5 H5A 0.9500 . ?
C6 C10 1.521(2) . ?
C7 C8 1.529(2) . ?
C7 C9 1.534(2) . ?
C7 H7A 1.0000 . ?
C8 H8A 0.9800 . ?
C8 H8B 0.9800 . ?
C8 H8C 0.9800 . ?
C9 H9A 0.9800 . ?
C9 H9B 0.9800 . ?
C9 H9C 0.9800 . ?
C10 C11 1.532(2) . ?
C10 C12 1.532(2) . ?
C10 H10A 1.0000 . ?
C11 H11A 0.9800 . ?
C11 H11B 0.9800 . ?
C11 H11C 0.9800 . ?
C12 H12A 0.9800 . ?
C12 H12B 0.9800 . ?
C12 H12C 0.9800 . ?
C13 C14 1.5237(19) . ?
C14 C15 1.5351(19) . ?
C14 C17 1.536(2) . ?
C14 C16 1.540(2) . ?
C15 H15A 0.9800 . ?
C15 H15B 0.9800 . ?
C15 H15C 0.9800 . ?
C16 H16A 0.9800 . ?
C16 H16B 0.9800 . ?
C16 H16C 0.9800 . ?
C17 H17A 0.9800 . ?
C17 H17B 0.9800 . ?
C17 H17C 0.9800 . ?
C18 C19 1.512(2) . ?
C18 H18A 0.9900 . ?
C18 H18B 0.9900 . ?
C19 C20 1.391(2) . ?
C19 C24 1.394(2) . ?
C20 C21 1.380(2) . ?
C20 H20A 0.9500 . ?
C21 C22 1.388(2) . ?
C21 H21A 0.9500 . ?
C22 C23 1.391(2) . ?
C22 H22A 0.9500 . ?
C23 C24 1.392(2) . ?
C23 C25 1.5106(18) . ?
C24 H24A 0.9500 . ?
C25 H25A 0.9900 . ?
C25 H25B 0.9900 . ?
C26 C27 1.5252(18) . ?
C27 C30 1.533(2) . ?
C27 C28 1.5363(19) . ?
C27 C29 1.540(2) . ?
C28 H28A 0.9800 . ?
C28 H28B 0.9800 . ?
C28 H28C 0.9800 . ?
C29 H29A 0.9800 . ?
C29 H29B 0.9800 . ?
C29 H29C 0.9800 . ?
C30 H30A 0.9800 . ?
C30 H30B 0.9800 . ?
C30 H30C 0.9800 . ?
C31 C36 1.4067(18) . ?
C31 C32 1.4081(19) . ?
C32 C33 1.3951(18) . ?
C32 C37 1.5189(19) . ?
C33 C34 1.384(2) . ?
C33 H33A 0.9500 . ?
C34 C35 1.379(2) . ?
C34 H34A 0.9500 . ?
C35 C36 1.3962(18) . ?
C35 H35A 0.9500 . ?
C36 C40 1.5194(19) . ?
C37 C39 1.529(2) . ?
C37 C38 1.530(2) . ?
C37 H37A 1.0000 . ?
C38 H38A 0.9800 . ?
C38 H38B 0.9800 . ?
C38 H38C 0.9800 . ?
C39 H39A 0.9800 . ?
C39 H39B 0.9800 . ?
C39 H39C 0.9800 . ?
C40 C42 1.531(2) . ?
C40 C41 1.531(2) . ?
C40 H40A 1.0000 . ?
C41 H41A 0.9800 . ?
C41 H41B 0.9800 . ?
C41 H41C 0.9800 . ?
C42 H42A 0.9800 . ?
C42 H42B 0.9800 . ?
C42 H42C 0.9800 . ?
